data_4504558
loop_
_publ_author_name
'Kumar, D. Krishna'
'Das, Amitava'
'Dastidar, Parthasarathi'

_publ_section_title
;
 N&#x2212;H&#x00B7;&#x00B7;&#x00B7;Cl2&#x2212;M Synthon as a
 Structure-Directing Tool:&#x2009; Crystal Structures of Some
 Perchlorometallates
;
_journal_issue 1
_journal_name_full 'Crystal Growth &amp; Design'
_journal_page_first 216
_journal_paper_doi 10.1021/cg050296q
_journal_volume 6
_journal_year 2006
_chemical_formula_sum 'C11 H12 Cl4 N4 O2 Pt'
_chemical_formula_weight 569.14
_chemical_name_systematic
; 
 ? 
;
_space_group_IT_number 2
_symmetry_cell_setting triclinic
_symmetry_space_group_name_Hall '-P 1'
_symmetry_space_group_name_H-M 'P -1'
_atom_sites_solution_hydrogens geom
_atom_sites_solution_primary direct
_atom_sites_solution_secondary difmap
_audit_creation_method SHELXL-97
_cell_angle_alpha 102.913(2)
_cell_angle_beta 90.129(2)
_cell_angle_gamma 106.973(2)
_cell_formula_units_Z 2
_cell_length_a 6.7425(9)
_cell_length_b 8.1137(11)
_cell_length_c 16.254(2)
_cell_measurement_temperature 278(2)
_cell_volume 826.79(19)
_computing_cell_refinement 'BRUKER AXS SMART 3'
_computing_data_collection 'BRUKER AXS SMART 3'
_computing_data_reduction 'BRUKER AXS SMART 3'
_computing_molecular_graphics 'PLATON, 'MERCURY 1.3'
_computing_structure_refinement 'SHELXL-97 (Sheldrick, 1997)'
_computing_structure_solution 'SHELXS-97 (Sheldrick, 1990)'
_diffrn_ambient_temperature 278(2)
_diffrn_detector_area_resol_mean 0.3
_diffrn_measured_fraction_theta_full 0.981
_diffrn_measured_fraction_theta_max 0.981
_diffrn_measurement_device_type 'BRUKER SMART CCD AREA DETECTOR'
_diffrn_measurement_method PHI-OMEGA
_diffrn_radiation_monochromator graphite
_diffrn_radiation_source 'fine-focus sealed tube'
_diffrn_radiation_type MoK\a
_diffrn_radiation_wavelength 0.71073
_diffrn_reflns_av_R_equivalents 0.0153
_diffrn_reflns_av_sigmaI/netI 0.0285
_diffrn_reflns_limit_h_max 6
_diffrn_reflns_limit_h_min -7
_diffrn_reflns_limit_k_max 8
_diffrn_reflns_limit_k_min -8
_diffrn_reflns_limit_l_max 17
_diffrn_reflns_limit_l_min -17
_diffrn_reflns_number 3325
_diffrn_reflns_theta_full 22.50
_diffrn_reflns_theta_max 22.50
_diffrn_reflns_theta_min 1.29
_exptl_absorpt_coefficient_mu 9.141
_exptl_absorpt_correction_type SADABS
_exptl_crystal_colour YELLOW
_exptl_crystal_density_diffrn 2.286
_exptl_crystal_density_method 'not measured'
_exptl_crystal_description PLATE
_exptl_crystal_F_000 536
_exptl_crystal_size_max 0.68
_exptl_crystal_size_mid 0.42
_exptl_crystal_size_min 0.26
_refine_diff_density_max 0.877
_refine_diff_density_min -0.846
_refine_diff_density_rms 0.118
_refine_ls_extinction_method none
_refine_ls_goodness_of_fit_ref 1.089
_refine_ls_hydrogen_treatment mixed
_refine_ls_matrix_type full
_refine_ls_number_parameters 202
_refine_ls_number_reflns 2118
_refine_ls_number_restraints 0
_refine_ls_restrained_S_all 1.089
_refine_ls_R_factor_all 0.0263
_refine_ls_R_factor_gt 0.0239
_refine_ls_shift/su_max 0.000
_refine_ls_shift/su_mean 0.000
_refine_ls_structure_factor_coef Fsqd
_refine_ls_weighting_details 'calc w=1/[\s^2^(Fo^2^)+(0.0392P)^2^+0.7873P] where P=(Fo^2^+2Fc^2^)/3'
_refine_ls_weighting_scheme calc
_refine_ls_wR_factor_gt 0.0670
_refine_ls_wR_factor_ref 0.0686
_reflns_number_gt 1880
_reflns_number_total 2118
_reflns_threshold_expression >2sigma(I)
_cod_data_source_file cg050296qsi20050628_053513.cif
_cod_data_source_block kkb410fm
_cod_depositor_comments
;
The following automatic conversions were performed:

'_symmetry_cell_setting' value 'TRICLINIC' changed to 'triclinic'
according to /home/saulius/struct/CIF-dictionaries/cif_core.dic
dictionary named 'cif_core.dic' version 2.4.1 from 2010-06-29.

Automatic conversion script
Id: cif_fix_values 1715 2011-07-08 13:25:40Z adriana 
;
_cod_original_cell_volume 826.80(19)
_cod_original_sg_symbol_H-M P-1
_cod_database_code 4504558

loop_
_symmetry_equiv_pos_as_xyz
'x, y, z'
'-x, -y, -z'

loop_
_atom_site_label
_atom_site_type_symbol
_atom_site_fract_x
_atom_site_fract_y
_atom_site_fract_z
_atom_site_U_iso_or_equiv
_atom_site_adp_type
_atom_site_occupancy
_atom_site_symmetry_multiplicity
_atom_site_calc_flag
_atom_site_refinement_flags
Pt1 Pt 0.0000 0.5000 0.0000 0.03768(14) Uani 1 2 d S
Pt2 Pt 0.5000 1.0000 0.5000 0.03986(14) Uani 1 2 d S
Cl1 Cl 0.2936(3) 0.6308(2) 0.09095(10) 0.0622(5) Uani 1 1 d .
Cl2 Cl -0.0509(3) 0.77144(19) 0.00935(9) 0.0567(4) Uani 1 1 d .
Cl3 Cl 0.4341(3) 0.71873(18) 0.52195(10) 0.0537(4) Uani 1 1 d .
Cl4 Cl 0.2985(3) 0.8883(2) 0.37404(11) 0.0639(5) Uani 1 1 d .
N1 N 0.5102(7) 0.2014(6) 0.2730(3) 0.0428(12) Uani 1 1 d .
H1 H 0.4979 0.1750 0.3309 0.064 Uiso 1 1 calc R
C2 C 0.4379(9) 0.0661(8) 0.2055(4) 0.0467(15) Uani 1 1 d .
H2 H 0.3700 -0.0673 0.2130 0.070 Uiso 1 1 calc R
C3 C 0.4520(10) 0.1010(8) 0.1262(4) 0.0525(16) Uani 1 1 d .
H3 H 0.3920 -0.0052 0.0707 0.079 Uiso 1 1 calc R
C4 C 0.5436(9) 0.2730(8) 0.1177(4) 0.0465(15) Uani 1 1 d .
H4 H 0.5560 0.3003 0.0555 0.070 Uiso 1 1 calc R
C5 C 0.6200(9) 0.4111(8) 0.1897(4) 0.0419(14) Uani 1 1 d .
C6 C 0.5983(9) 0.3704(8) 0.2684(4) 0.0427(14) Uani 1 1 d .
H6 H 0.6518 0.4736 0.3254 0.064 Uiso 1 1 calc R
N7 N 0.7118(7) 0.5780(6) 0.1772(3) 0.0460(11) Uani 1 1 d .
H7 H 0.7412 0.5866 0.1172 0.069 Uiso 1 1 calc R
C8 C 0.7675(8) 0.7341(7) 0.2382(4) 0.0417(16) Uani 1 1 d .
O9 O 0.7442(8) 0.7444(6) 0.3121(3) 0.0611(12) Uani 1 1 d .
N10 N 0.8516(8) 0.8791(6) 0.2044(3) 0.0470(12) Uani 1 1 d .
H10 H 0.8534 0.8555 0.1407 0.070 Uiso 1 1 calc R
C11 C 0.9335(9) 1.0535(7) 0.2490(4) 0.0408(14) Uani 1 1 d .
C12 C 1.0058(9) 1.1811(7) 0.2022(4) 0.0424(14) Uani 1 1 d .
H12 H 0.9903 1.1424 0.1339 0.064 Uiso 1 1 calc R
C13 C 1.0964(10) 1.3556(8) 0.2425(4) 0.0496(16) Uani 1 1 d .
H13 H 1.1537 1.4540 0.2062 0.074 Uiso 1 1 calc R
C14 C 1.1138(10) 1.4044(8) 0.3302(4) 0.0521(17) Uani 1 1 d .
H14 H 1.1863 1.5405 0.3634 0.078 Uiso 1 1 calc R
N15 N 1.0387(8) 1.2788(7) 0.3726(3) 0.0490(13) Uani 1 1 d .
H15 H 1.0512 1.3157 0.4365 0.074 Uiso 1 1 calc R
C16 C 0.9478(10) 1.1069(8) 0.3361(4) 0.0457(15) Uani 1 1 d .
H16 H 0.8871 1.0124 0.3741 0.069 Uiso 1 1 calc R
O2 O 0.0989(8) 0.3136(6) 0.5384(3) 0.0707(12) Uani 1 1 d .

loop_
_atom_site_aniso_label
_atom_site_aniso_U_11
_atom_site_aniso_U_22
_atom_site_aniso_U_33
_atom_site_aniso_U_23
_atom_site_aniso_U_13
_atom_site_aniso_U_12
Pt1 0.0492(2) 0.0316(2) 0.0293(2) 0.01027(14) 0.00496(14) 0.00517(15)
Pt2 0.0400(2) 0.0356(2) 0.0456(2) 0.01933(15) 0.00537(15) 0.00643(15)
Cl1 0.0650(11) 0.0523(10) 0.0584(10) 0.0175(8) -0.0160(8) -0.0020(8)
Cl2 0.0928(13) 0.0405(8) 0.0408(8) 0.0113(6) 0.0035(8) 0.0250(8)
Cl3 0.0666(10) 0.0367(8) 0.0581(10) 0.0220(7) 0.0001(8) 0.0076(7)
Cl4 0.0726(11) 0.0504(9) 0.0607(10) 0.0275(8) -0.0142(8) -0.0044(8)
N1 0.040(3) 0.046(3) 0.046(3) 0.018(2) 0.008(2) 0.012(2)
C2 0.041(3) 0.043(4) 0.053(4) 0.013(3) 0.006(3) 0.007(3)
C3 0.054(4) 0.046(4) 0.051(4) 0.009(3) 0.004(3) 0.006(3)
C4 0.044(4) 0.048(4) 0.041(3) 0.010(3) 0.004(3) 0.004(3)
C5 0.036(3) 0.052(4) 0.037(3) 0.011(3) 0.001(3) 0.011(3)
C6 0.037(3) 0.050(4) 0.041(3) 0.015(3) 0.001(3) 0.009(3)
N7 0.056(3) 0.036(3) 0.037(3) 0.010(2) 0.005(2) -0.001(2)
C8 0.042(4) 0.045(4) 0.039(4) 0.016(3) 0.001(3) 0.010(3)
O9 0.085(3) 0.046(3) 0.040(3) 0.013(2) 0.012(2) 0.001(2)
N10 0.060(3) 0.042(3) 0.035(3) 0.013(2) 0.007(2) 0.006(2)
C11 0.044(3) 0.044(4) 0.038(3) 0.012(3) 0.003(3) 0.017(3)
C12 0.041(3) 0.044(4) 0.043(3) 0.015(3) 0.009(3) 0.011(3)
C13 0.051(4) 0.045(4) 0.058(4) 0.022(3) 0.010(3) 0.015(3)
C14 0.052(4) 0.041(4) 0.062(5) 0.013(3) 0.008(3) 0.011(3)
N15 0.061(3) 0.045(3) 0.040(3) 0.007(2) 0.006(2) 0.017(3)
C16 0.053(4) 0.044(4) 0.040(4) 0.010(3) 0.008(3) 0.015(3)
O2 0.079(3) 0.085(3) 0.047(2) 0.020(2) 0.006(2) 0.020(3)

loop_
_atom_type_symbol
_atom_type_description
_atom_type_scat_dispersion_real
_atom_type_scat_dispersion_imag
_atom_type_scat_source
C C 0.0033 0.0016 'International Tables Vol C Tables 4.2.6.8 and 6.1.1.4'
H H 0.0000 0.0000 'International Tables Vol C Tables 4.2.6.8 and 6.1.1.4'
N N 0.0061 0.0033 'International Tables Vol C Tables 4.2.6.8 and 6.1.1.4'
O O 0.0106 0.0060 'International Tables Vol C Tables 4.2.6.8 and 6.1.1.4'
Cl Cl 0.1484 0.1585 'International Tables Vol C Tables 4.2.6.8 and 6.1.1.4'
Pt Pt -1.7033 8.3905 'International Tables Vol C Tables 4.2.6.8 and 6.1.1.4'

loop_
_geom_angle_atom_site_label_1
_geom_angle_atom_site_label_2
_geom_angle_atom_site_label_3
_geom_angle
_geom_angle_site_symmetry_1
_geom_angle_site_symmetry_3
Cl2 Pt1 Cl2 180.00(7) . 2_565
Cl2 Pt1 Cl1 89.49(6) . 2_565
Cl2 Pt1 Cl1 90.51(6) 2_565 2_565
Cl2 Pt1 Cl1 90.51(6) . .
Cl2 Pt1 Cl1 89.49(6) 2_565 .
Cl1 Pt1 Cl1 180.00(7) 2_565 .
Cl4 Pt2 Cl4 180.000(1) . 2_676
Cl4 Pt2 Cl3 89.41(5) . 2_676
Cl4 Pt2 Cl3 90.59(5) 2_676 2_676
Cl4 Pt2 Cl3 90.59(5) . .
Cl4 Pt2 Cl3 89.41(5) 2_676 .
Cl3 Pt2 Cl3 180.0 2_676 .
C2 N1 C6 124.1(5) . .
C2 N1 H1 118.0 . .
C6 N1 H1 118.0 . .
N1 C2 C3 118.4(6) . .
N1 C2 H2 120.8 . .
C3 C2 H2 120.8 . .
C2 C3 C4 120.0(6) . .
C2 C3 H3 120.0 . .
C4 C3 H3 120.0 . .
C3 C4 C5 120.0(6) . .
C3 C4 H4 120.0 . .
C5 C4 H4 120.0 . .
N7 C5 C6 124.6(5) . .
N7 C5 C4 117.4(5) . .
C6 C5 C4 118.0(6) . .
N1 C6 C5 119.5(5) . .
N1 C6 H6 120.3 . .
C5 C6 H6 120.3 . .
C8 N7 C5 126.6(5) . .
C8 N7 H7 116.7 . .
C5 N7 H7 116.7 . .
O9 C8 N7 124.2(5) . .
O9 C8 N10 123.6(5) . .
N7 C8 N10 112.1(5) . .
C8 N10 C11 126.5(5) . .
C8 N10 H10 116.7 . .
C11 N10 H10 116.7 . .
C16 C11 N10 123.9(5) . .
C16 C11 C12 118.8(5) . .
N10 C11 C12 117.3(5) . .
C13 C12 C11 120.3(5) . .
C13 C12 H12 119.8 . .
C11 C12 H12 119.8 . .
C12 C13 C14 119.5(6) . .
C12 C13 H13 120.3 . .
C14 C13 H13 120.3 . .
N15 C14 C13 118.3(6) . .
N15 C14 H14 120.8 . .
C13 C14 H14 120.8 . .
C14 N15 C16 124.4(5) . .
C14 N15 H15 117.8 . .
C16 N15 H15 117.8 . .
N15 C16 C11 118.6(6) . .
N15 C16 H16 120.7 . .
C11 C16 H16 120.7 . .

loop_
_geom_bond_atom_site_label_1
_geom_bond_atom_site_label_2
_geom_bond_distance
_geom_bond_site_symmetry_2
Pt1 Cl2 2.2986(14) .
Pt1 Cl2 2.2986(14) 2_565
Pt1 Cl1 2.2997(15) 2_565
Pt1 Cl1 2.2997(15) .
Pt2 Cl4 2.3017(16) .
Pt2 Cl4 2.3017(16) 2_676
Pt2 Cl3 2.3034(14) 2_676
Pt2 Cl3 2.3034(14) .
N1 C2 1.339(8) .
N1 C6 1.345(7) .
N1 H1 1.0100 .
C2 C3 1.377(9) .
C2 H2 1.0800 .
C3 C4 1.390(9) .
C3 H3 1.0800 .
C4 C5 1.402(8) .
C4 H4 1.0800 .
C5 N7 1.375(8) .
C5 C6 1.388(8) .
C6 H6 1.0800 .
N7 C8 1.374(7) .
N7 H7 1.0100 .
C8 O9 1.200(6) .
C8 N10 1.381(7) .
N10 C11 1.385(7) .
N10 H10 1.0100 .
C11 C16 1.378(8) .
C11 C12 1.396(8) .
C12 C13 1.373(8) .
C12 H12 1.0800 .
C13 C14 1.387(9) .
C13 H13 1.0800 .
C14 N15 1.335(8) .
C14 H14 1.0800 .
N15 C16 1.343(8) .
N15 H15 1.0100 .
C16 H16 1.0800 .

loop_
_geom_hbond_atom_site_label_D
_geom_hbond_atom_site_label_H
_geom_hbond_atom_site_label_A
_geom_hbond_distance_DH
_geom_hbond_distance_HA
_geom_hbond_distance_DA
_geom_hbond_angle_DHA
_geom_hbond_site_symmetry_A
N15 H15 O2 1.01 1.69 2.663(6) 160.1 1_665
N10 H10 Cl2 1.01 2.25 3.218(5) 160.4 1_655
N7 H7 Cl2 1.01 2.69 3.597(5) 149.2 1_655
N1 H1 Cl4 1.01 2.57 3.309(5) 129.6 1_545
N1 H1 Cl3 1.01 2.35 3.250(5) 148.0 2_666
